data_7226233
loop_
_publ_author_name
'M\"uller, Philipp'
'Gr\"unker, Ronny'
'Bon, Volodymyr'
'Pfeffermann, Martin'
'Senkovska, Irena'
'Weiss, Manfred S.'
'Feng, Xinliang'
'Kaskel, Stefan'

_publ_section_title
;
 Topological control of 3,4-connected frameworks based on the
 Cu2-paddle-wheel node: tbo or pto, and why?
;
_journal_issue 42
_journal_name_full CrystEngComm
_journal_page_first 8164
_journal_paper_doi 10.1039/C6CE01513A
_journal_volume 18
_journal_year 2016
_chemical_formula_sum 'C52 H32 Cu2 N1.33 O10'
_chemical_formula_weight 962.53
_chemical_name_systematic DUT-64
_chemical_properties_physical Moisture-sensitive
_space_group_crystal_system cubic
_space_group_IT_number 223
_space_group_name_Hall '-P 4n 2 3'
_space_group_name_H-M_alt 'P m -3 n'
_symmetry_space_group_name_Hall '-P 4n 2 3'
_symmetry_space_group_name_H-M 'P m -3 n'
_atom_sites_solution_hydrogens geom
_audit_creation_method SHELXL-2014/7
_audit_update_record
;
2016-05-19 deposited with the CCDC.
2016-08-12 downloaded from the CCDC.
;
_cell_angle_alpha 90
_cell_angle_beta 90
_cell_angle_gamma 90
_cell_formula_units_Z 6
_cell_length_a 35.490(4)
_cell_length_b 35.490(4)
_cell_length_c 35.490(4)
_cell_measurement_reflns_used 472
_cell_measurement_temperature 296(2)
_cell_measurement_theta_max 18.23
_cell_measurement_theta_min 2.48
_cell_volume 44701(9)
_computing_cell_refinement 'mosflm 1.0.5'
_computing_data_collection 'marCCD 1994-2002'
_computing_data_reduction scala
_computing_molecular_graphics 'Diamond 3.1'
_computing_publication_material WinGX
_computing_structure_refinement 'SHELXL-2014/7 (Sheldrick, 2014)'
_computing_structure_solution 'SHELXS-2014/7 (Sheldrick, 2014)'
_diffrn_ambient_temperature 296(2)
_diffrn_measured_fraction_theta_full 0.995
_diffrn_measured_fraction_theta_max 0.995
_diffrn_measurement_device_type 'MX-225 CCD'
_diffrn_measurement_method '\D\f scans'
_diffrn_radiation_monochromator 'Si 111'
_diffrn_radiation_probe x-ray
_diffrn_radiation_type synchrotron
_diffrn_radiation_wavelength 0.88561
_diffrn_reflns_av_R_equivalents 0.0203
_diffrn_reflns_av_unetI/netI 0.0290
_diffrn_reflns_Laue_measured_fraction_full 0.995
_diffrn_reflns_Laue_measured_fraction_max 0.995
_diffrn_reflns_limit_h_max 18
_diffrn_reflns_limit_h_min 0
_diffrn_reflns_limit_k_max 32
_diffrn_reflns_limit_k_min 1
_diffrn_reflns_limit_l_max 31
_diffrn_reflns_limit_l_min 0
_diffrn_reflns_number 5818
_diffrn_reflns_point_group_measured_fraction_full 0.995
_diffrn_reflns_point_group_measured_fraction_max 0.995
_diffrn_reflns_theta_full 23.532
_diffrn_reflns_theta_max 23.532
_diffrn_reflns_theta_min 1.430
_diffrn_source synchrotron
_diffrn_source_type 'BESSY BL MX-14.2'
_exptl_absorpt_coefficient_mu 0.275
_exptl_crystal_colour green
_exptl_crystal_density_diffrn 0.215
_exptl_crystal_description cuboctahedral
_exptl_crystal_F_000 2948
_exptl_crystal_recrystallization_method 'solvothermal synthesis'
_exptl_crystal_size_max 0.080
_exptl_crystal_size_mid 0.080
_exptl_crystal_size_min 0.080
_refine_diff_density_max 0.110
_refine_diff_density_min -0.249
_refine_diff_density_rms 0.021
_refine_ls_extinction_method none
_refine_ls_goodness_of_fit_ref 0.827
_refine_ls_hydrogen_treatment constr
_refine_ls_matrix_type full
_refine_ls_number_parameters 83
_refine_ls_number_reflns 3055
_refine_ls_number_restraints 23
_refine_ls_restrained_S_all 0.843
_refine_ls_R_factor_all 0.1268
_refine_ls_R_factor_gt 0.0771
_refine_ls_shift/su_max 0.000
_refine_ls_shift/su_mean 0.000
_refine_ls_structure_factor_coef Fsqd
_refine_ls_weighting_details 'w=1/[\s^2^(Fo^2^)+(0.1879P)^2^] where P=(Fo^2^+2Fc^2^)/3'
_refine_ls_weighting_scheme calc
_refine_ls_wR_factor_gt 0.2502
_refine_ls_wR_factor_ref 0.2861
_reflns_Friedel_coverage 0.000
_reflns_number_gt 1091
_reflns_number_total 3055
_reflns_threshold_expression 'I > 2\s(I)'
_cod_data_source_file c6ce01513a2.cif
_cod_data_source_block pm3n_sqd
_cod_depositor_comments 'Adding full bibliography for 7226232--7226236.cif.'
_cod_original_cell_volume 44701(15)
_cod_database_code 7226233
_shelx_shelxl_version_number 2014/7
_shelx_space_group_comment
;
The symmetry employed for this shelxl refinement is uniquely defined
by the following loop, which should always be used as a source of
symmetry information in preference to the above space-group names.
They are only intended as comments.
;
_shelx_estimated_absorpt_t_min 0.978
_shelx_estimated_absorpt_t_max 0.978
_platon_squeeze_void_probe_radius 1.20

loop_
_space_group_symop_operation_xyz
'x, y, z'
'-x, -y, z'
'-x, y, -z'
'x, -y, -z'
'z, x, y'
'z, -x, -y'
'-z, -x, y'
'-z, x, -y'
'y, z, x'
'-y, z, -x'
'y, -z, -x'
'-y, -z, x'
'y+1/2, x+1/2, -z+1/2'
'-y+1/2, -x+1/2, -z+1/2'
'y+1/2, -x+1/2, z+1/2'
'-y+1/2, x+1/2, z+1/2'
'x+1/2, z+1/2, -y+1/2'
'-x+1/2, z+1/2, y+1/2'
'-x+1/2, -z+1/2, -y+1/2'
'x+1/2, -z+1/2, y+1/2'
'z+1/2, y+1/2, -x+1/2'
'z+1/2, -y+1/2, x+1/2'
'-z+1/2, y+1/2, x+1/2'
'-z+1/2, -y+1/2, -x+1/2'
'-x, -y, -z'
'x, y, -z'
'x, -y, z'
'-x, y, z'
'-z, -x, -y'
'-z, x, y'
'z, x, -y'
'z, -x, y'
'-y, -z, -x'
'y, -z, x'
'-y, z, x'
'y, z, -x'
'-y-1/2, -x-1/2, z-1/2'
'y-1/2, x-1/2, z-1/2'
'-y-1/2, x-1/2, -z-1/2'
'y-1/2, -x-1/2, -z-1/2'
'-x-1/2, -z-1/2, y-1/2'
'x-1/2, -z-1/2, -y-1/2'
'x-1/2, z-1/2, y-1/2'
'-x-1/2, z-1/2, -y-1/2'
'-z-1/2, -y-1/2, x-1/2'
'-z-1/2, y-1/2, -x-1/2'
'z-1/2, -y-1/2, -x-1/2'
'z-1/2, y-1/2, x-1/2'

loop_
_atom_site_label
_atom_site_type_symbol
_atom_site_fract_x
_atom_site_fract_y
_atom_site_fract_z
_atom_site_U_iso_or_equiv
_atom_site_adp_type
_atom_site_occupancy
_atom_site_site_symmetry_order
_atom_site_calc_flag
_atom_site_refinement_flags_posn
_atom_site_refinement_flags_adp
_atom_site_refinement_flags_occupancy
Cu1 Cu 0.5000 0.0000 0.21279(4) 0.283(2) Uani 1 4 d S T P
N1 N 0.2500 0.2500 0.2500 0.408(8) Uani 1 6 d DS T P
O2 O 0.5000 0.0000 0.14745(18) 0.364(4) Uani 1 4 d S T P
O1 O 0.46254(17) 0.03746(18) 0.21922(16) 0.317(3) Uani 1 1 d D . .
C1 C 0.4492(2) 0.0508(2) 0.2500 0.319(10) Uani 1 2 d DS T P
C2 C 0.4210(3) 0.0790(3) 0.2500 0.288(5) Uani 1 2 d DS T P
C3 C 0.4067(3) 0.0951(3) 0.2181(2) 0.351(4) Uani 1 1 d D . .
H3A H 0.4157 0.0872 0.1948 0.421 Uiso 1 1 calc R U .
C4 C 0.3770(3) 0.1251(3) 0.2191(3) 0.364(4) Uani 1 1 d D . .
H4A H 0.3694 0.1345 0.1959 0.437 Uiso 1 1 calc R U .
C5 C 0.3596(4) 0.1404(4) 0.2500 0.350(8) Uani 1 2 d DS T P
C6 C 0.3313(3) 0.1687(3) 0.2500 0.341(8) Uani 1 2 d DS T P
C7 C 0.3198(3) 0.1785(3) 0.2141(3) 0.424(6) Uani 1 1 d D . .
H7A H 0.3293 0.1685 0.1919 0.508 Uiso 1 1 calc R U .
C8 C 0.2932(3) 0.2044(3) 0.2164(2) 0.424(6) Uani 1 1 d D . .
H8A H 0.2826 0.2128 0.1940 0.509 Uiso 1 1 calc R U .
C9 C 0.27945(17) 0.22055(17) 0.2500 0.420(9) Uani 1 2 d DS T P

loop_
_atom_site_aniso_label
_atom_site_aniso_U_11
_atom_site_aniso_U_22
_atom_site_aniso_U_33
_atom_site_aniso_U_23
_atom_site_aniso_U_13
_atom_site_aniso_U_12
Cu1 0.261(2) 0.268(2) 0.321(3) 0.000 0.000 0.000
N1 0.408(8) 0.408(8) 0.408(8) 0.162(11) 0.162(11) 0.162(11)
O2 0.420(10) 0.439(10) 0.233(7) 0.000 0.000 0.000
O1 0.287(6) 0.297(6) 0.366(6) -0.029(4) 0.006(3) 0.063(4)
C1 0.178(5) 0.178(5) 0.60(4) -0.020(11) -0.020(11) 0.048(5)
C2 0.299(9) 0.299(9) 0.266(11) 0.044(6) 0.044(6) 0.017(10)
C3 0.373(11) 0.370(10) 0.309(9) 0.053(8) 0.047(8) 0.061(7)
C4 0.345(10) 0.387(11) 0.359(11) 0.082(10) 0.015(9) 0.098(7)
C5 0.388(14) 0.388(14) 0.275(14) 0.057(8) 0.057(8) 0.026(17)
C6 0.300(7) 0.300(7) 0.42(2) 0.060(12) 0.060(12) 0.102(8)
C7 0.446(15) 0.472(15) 0.352(12) 0.033(9) 0.084(10) 0.193(10)
C8 0.378(12) 0.482(13) 0.411(10) 0.018(9) 0.136(8) 0.163(9)
C9 0.338(8) 0.338(8) 0.58(2) 0.204(12) 0.204(12) 0.197(9)

loop_
_atom_type_symbol
_atom_type_description
_atom_type_scat_dispersion_real
_atom_type_scat_dispersion_imag
_atom_type_scat_source
C C 0.0060 0.0030 'International Tables Vol C Tables 4.2.6.8 and 6.1.1.4'
H H 0.0000 0.0000 'International Tables Vol C Tables 4.2.6.8 and 6.1.1.4'
Cu Cu 0.1640 1.8640 'International Tables Vol C Tables 4.2.6.8 and 6.1.1.4'
N N 0.0100 0.0050 'International Tables Vol C Tables 4.2.6.8 and 6.1.1.4'
O O 0.0180 0.0100 'International Tables Vol C Tables 4.2.6.8 and 6.1.1.4'

loop_
_geom_angle_atom_site_label_1
_geom_angle_atom_site_label_2
_geom_angle_atom_site_label_3
_geom_angle
_geom_angle_site_symmetry_1
_geom_angle_site_symmetry_3
O1 Cu1 O1 166.1(4) 28_655 27
O1 Cu1 O1 89.2(4) 28_655 2_655
O1 Cu1 O1 89.2(4) 27 2_655
O1 Cu1 O1 89.2(4) 28_655 .
O1 Cu1 O1 89.2(4) 27 .
O1 Cu1 O1 166.2(4) 2_655 .
O1 Cu1 O2 96.93(18) 28_655 .
O1 Cu1 O2 96.93(18) 27 .
O1 Cu1 O2 96.93(18) 2_655 .
O1 Cu1 O2 96.92(18) . .
O1 Cu1 Cu1 83.07(18) 28_655 13_545
O1 Cu1 Cu1 83.07(18) 27 13_545
O1 Cu1 Cu1 83.07(18) 2_655 13_545
O1 Cu1 Cu1 83.08(18) . 13_545
O2 Cu1 Cu1 180.0 . 13_545
C9 N1 C9 120.0 9 5
C9 N1 C9 120.0 9 .
C9 N1 C9 120.000(2) 5 .
C1 O1 Cu1 128.5(7) . .
O1 C1 O1 116.9(11) 14 .
O1 C1 C2 121.6(5) 14 .
O1 C1 C2 121.6(5) . .
C3 C2 C3 112.0(12) 14 .
C3 C2 C1 124.0(6) 14 .
C3 C2 C1 124.0(6) . .
C2 C3 C4 122.6(10) . .
C2 C3 H3A 118.7 . .
C4 C3 H3A 118.7 . .
C5 C4 C3 128.2(12) . .
C5 C4 H4A 115.9 . .
C3 C4 H4A 115.9 . .
C4 C5 C4 106.4(16) 14 .
C4 C5 C6 126.8(8) 14 .
C4 C5 C6 126.8(8) . .
C7 C6 C7 134.4(15) 14 .
C7 C6 C5 112.8(8) 14 .
C7 C6 C5 112.8(8) . .
C8 C7 C6 109.3(13) . .
C8 C7 H7A 125.4 . .
C6 C7 H7A 125.4 . .
C7 C8 C9 125.6(10) . .
C7 C8 H8A 117.2 . .
C9 C8 H8A 117.2 . .
C8 C9 C8 115.8(10) 14 .
C8 C9 N1 122.1(5) 14 .
C8 C9 N1 122.1(5) . .

loop_
_geom_bond_atom_site_label_1
_geom_bond_atom_site_label_2
_geom_bond_distance
_geom_bond_site_symmetry_2
Cu1 O1 1.894(6) 28_655
Cu1 O1 1.894(6) 27
Cu1 O1 1.894(6) 2_655
Cu1 O1 1.894(6) .
Cu1 O2 2.319(6) .
Cu1 Cu1 2.642(3) 13_545
N1 C9 1.478(8) 9
N1 C9 1.478(8) 5
N1 C9 1.478(8) .
O1 C1 1.282(5) .
C1 O1 1.282(5) 14
C1 C2 1.415(12) .
C2 C3 1.366(6) 14
C2 C3 1.366(6) .
C3 C4 1.496(9) .
C3 H3A 0.9300 .
C4 C5 1.370(8) .
C4 H4A 0.9300 .
C5 C4 1.370(8) 14
C5 C6 1.421(14) .
C6 C7 1.382(7) 14
C6 C7 1.382(7) .
C7 C8 1.320(8) .
C7 H7A 0.9300 .
C8 C9 1.408(6) .
C8 H8A 0.9300 .
C9 C8 1.408(6) 14

loop_
_platon_squeeze_void_nr
_platon_squeeze_void_average_x
_platon_squeeze_void_average_y
_platon_squeeze_void_average_z
_platon_squeeze_void_volume
_platon_squeeze_void_count_electrons
_platon_squeeze_void_content
1 -0.003 -0.008 -0.004 39955 6923 '27 DMF molecules per formula unit '
